data_4301516
loop_
_publ_author_name
'Christian N. Garon'
'Serge I. Gorelsky'
'Olivier Sigouin'
'Tom K. Woo'
'Fr\'ed\'eric-Georges Fontaine'

_publ_contact_author_address
;
      
      D\'epartement de Chimie
      Pavillon Alexandre-Vachon, Local 2257
      Universit\'e Laval
      Qu\'ebec, Canada
      G1K 7P4
;
_publ_contact_author_email frederic.fontaine@chm.ulaval.ca
_publ_contact_author_fax 418-656-7916
_publ_contact_author_name 'Fr\'ed\'eric-Georges Fontaine'
_publ_contact_author_phone '418 656-5140'
_publ_section_title
;
Structural Study of Acidic Metallocavitands and Characterization of their
Interactions with Lewis Bases
;
_journal_name_full 'Inorganic Chemistry'
_journal_page_first 1699
_journal_page_last 1710
_journal_paper_doi 10.1021/ic802233e
_journal_volume 48
_journal_year 2009
_chemical_formula_sum 'C64 H94 B4 O12 Ta2'
_chemical_formula_weight 1460.53
_chemical_name_systematic
;
 ?
;
_space_group_IT_number 2
_symmetry_cell_setting triclinic
_symmetry_space_group_name_Hall '-P 1'
_symmetry_space_group_name_H-M 'P -1'
_atom_sites_solution_hydrogens geom
_atom_sites_solution_primary direct
_atom_sites_solution_secondary difmap
_audit_creation_method SHELXL-97
_cell_angle_alpha 97.783(2)
_cell_angle_beta 110.332(2)
_cell_angle_gamma 107.834(2)
_cell_formula_units_Z 2
_cell_length_a 13.6909(19)
_cell_length_b 16.068(2)
_cell_length_c 16.587(2)
_cell_measurement_reflns_used 8040
_cell_measurement_temperature 273(2)
_cell_measurement_theta_max 0.00
_cell_measurement_theta_min 0.00
_cell_volume 3135.3(7)
_computing_cell_refinement 'APEX 2 (Bruker, 2005b)'
_computing_data_collection 'APEX 2 (Bruker, 2005b)'
_computing_data_reduction 'SAINT (Bruker, 2003)'
_computing_molecular_graphics 'SHELXTL (Bruker, 2001)'
_computing_publication_material 'SHELXTL (Bruker, 2001)'
_computing_structure_refinement 'SHELXL-97 (Sheldrick, 1997)'
_computing_structure_solution 'SHELXS-97 (Sheldrick, 1990)'
_diffrn_ambient_temperature 273(2)
_diffrn_measured_fraction_theta_full 0.996
_diffrn_measured_fraction_theta_max 0.996
_diffrn_measurement_device_type 'Bruker Smart APEX II CCD'
_diffrn_measurement_method \w
_diffrn_radiation_monochromator graphite
_diffrn_radiation_source 'fine-focus sealed tube'
_diffrn_radiation_type MoK\a
_diffrn_radiation_wavelength 0.71073
_diffrn_reflns_av_R_equivalents 0.0475
_diffrn_reflns_av_sigmaI/netI 0.0600
_diffrn_reflns_limit_h_max 16
_diffrn_reflns_limit_h_min -16
_diffrn_reflns_limit_k_max 19
_diffrn_reflns_limit_k_min -19
_diffrn_reflns_limit_l_max 20
_diffrn_reflns_limit_l_min -20
_diffrn_reflns_number 33869
_diffrn_reflns_theta_full 26.00
_diffrn_reflns_theta_max 26.00
_diffrn_reflns_theta_min 1.36
_exptl_absorpt_coefficient_mu 3.547
_exptl_absorpt_correction_T_max 0.8153
_exptl_absorpt_correction_T_min 0.6182
_exptl_absorpt_correction_type integration
_exptl_absorpt_process_details 'XPREP (Bruker, 2005a)'
_exptl_crystal_colour colorless
_exptl_crystal_density_diffrn 1.547
_exptl_crystal_density_method 'not measured'
_exptl_crystal_description rectangular
_exptl_crystal_F_000 1480
_exptl_crystal_size_max 0.15
_exptl_crystal_size_mid 0.13
_exptl_crystal_size_min 0.06
_refine_diff_density_max 2.696
_refine_diff_density_min -1.244
_refine_diff_density_rms 0.164
_refine_ls_extinction_method none
_refine_ls_goodness_of_fit_ref 1.049
_refine_ls_hydrogen_treatment constr
_refine_ls_matrix_type full
_refine_ls_number_parameters 781
_refine_ls_number_reflns 12272
_refine_ls_number_restraints 16
_refine_ls_restrained_S_all 1.049
_refine_ls_R_factor_all 0.0608
_refine_ls_R_factor_gt 0.0371
_refine_ls_shift/su_max 0.001
_refine_ls_shift/su_mean 0.000
_refine_ls_structure_factor_coef Fsqd
_refine_ls_weighting_details 'calc w=1/[\s^2^(Fo^2^)+(0.0431P)^2^+1.1104P] where P=(Fo^2^+2Fc^2^)/3'
_refine_ls_weighting_scheme calc
_refine_ls_wR_factor_gt 0.0824
_refine_ls_wR_factor_ref 0.0927
_reflns_number_gt 9055
_reflns_number_total 12272
_reflns_threshold_expression >2sigma(I)
_cod_data_source_file ic802233e_si_002.cif
_cod_data_source_block cng002
_cod_depositor_comments
;
The following automatic conversions were performed:
'_symmetry_cell_setting' value 'Triclinic' changed to 'triclinic'
according to '/home/saulius/struct/CIF-dictionaries/cif_core.dic'
dictionary named 'cif_core.dic' version 2.4.1 from 2010-06-29.

Automatic conversion script
Id: cif_fix_enum 1527 2010-12-29 10:47:43Z saulius 
;
_cod_original_cell_volume 3135.3(8)
_cod_database_code 4301516

loop_
_symmetry_equiv_pos_as_xyz
'x, y, z'
'-x, -y, -z'

loop_
_atom_site_label
_atom_site_type_symbol
_atom_site_fract_x
_atom_site_fract_y
_atom_site_fract_z
_atom_site_U_iso_or_equiv
_atom_site_adp_type
_atom_site_occupancy
_atom_site_symmetry_multiplicity
_atom_site_calc_flag
_atom_site_refinement_flags
_atom_site_disorder_assembly
_atom_site_disorder_group
Ta1 Ta 0.006213(19) 0.762859(15) 0.168058(15) 0.01443(7) Uani 1 1 d . . .
Ta2 Ta 0.052354(19) 0.750222(14) 0.378189(14) 0.01358(7) Uani 1 1 d . . .
O3 O 0.0555(3) 0.8898(2) 0.2378(2) 0.0158(8) Uani 1 1 d . . .
O4 O 0.0995(3) 0.8820(2) 0.3888(2) 0.0177(9) Uani 1 1 d . . .
O7 O 0.0043(3) 0.6230(2) 0.3086(2) 0.0179(9) Uani 1 1 d . . .
O8 O -0.0389(3) 0.6310(2) 0.1578(2) 0.0175(9) Uani 1 1 d . . .
O10 O 0.1301(3) 0.7683(2) 0.2877(2) 0.0154(8) Uani 1 1 d . . .
O9 O -0.0739(3) 0.7431(2) 0.2580(2) 0.0131(8) Uani 1 1 d . . .
O5 O 0.2011(3) 0.7551(2) 0.4546(2) 0.0167(9) Uani 1 1 d . . .
O6 O 0.2847(3) 0.6989(3) 0.3704(3) 0.0268(10) Uani 1 1 d . . .
H6F H 0.3464 0.6982 0.3761 0.040 Uiso 1 1 calc R . .
O1 O -0.1431(3) 0.7595(2) 0.0913(3) 0.0190(9) Uani 1 1 d . . .
O2 O -0.2275(3) 0.8108(3) 0.1785(2) 0.0223(9) Uani 1 1 d . . .
H2F H -0.2889 0.8119 0.1732 0.033 Uiso 1 1 calc R . .
C33 C 0.2261(5) 1.2317(4) 0.4179(4) 0.0203(13) Uani 1 1 d . . .
C39 C 0.3931(5) 0.7434(4) 0.5413(4) 0.0193(13) Uani 1 1 d . . .
C40 C 0.4644(5) 0.8305(4) 0.6002(4) 0.0199(13) Uani 1 1 d . . .
C45 C 0.4376(5) 0.9123(4) 0.5820(4) 0.0314(16) Uani 1 1 d . . .
H45A H 0.4979 0.9665 0.6240 0.047 Uiso 1 1 calc R . .
H45B H 0.3690 0.9078 0.5879 0.047 Uiso 1 1 calc R . .
H45C H 0.4288 0.9147 0.5224 0.047 Uiso 1 1 calc R . .
C42 C 0.5872(5) 0.7676(4) 0.6937(4) 0.0232(14) Uani 1 1 d . . .
C41 C 0.5599(5) 0.8411(4) 0.6747(4) 0.0236(14) Uani 1 1 d . . .
H41 H 0.6063 0.8989 0.7126 0.028 Uiso 1 1 calc R . .
C46 C 0.6922(5) 0.7799(4) 0.7726(4) 0.0295(16) Uani 1 1 d . . .
H46A H 0.7079 0.7257 0.7662 0.044 Uiso 1 1 calc R . .
H46B H 0.6812 0.7916 0.8265 0.044 Uiso 1 1 calc R . .
H46C H 0.7544 0.8303 0.7754 0.044 Uiso 1 1 calc R . .
C43 C 0.5151(5) 0.6827(4) 0.6381(4) 0.0225(14) Uani 1 1 d . . .
H43 H 0.5309 0.6325 0.6511 0.027 Uiso 1 1 calc R . .
C47 C 0.3438(5) 0.5727(4) 0.5066(4) 0.0322(16) Uani 1 1 d . . .
H47A H 0.2716 0.5713 0.4690 0.048 Uiso 1 1 calc R . .
H47B H 0.3346 0.5341 0.5450 0.048 Uiso 1 1 calc R . .
H47C H 0.3774 0.5516 0.4703 0.048 Uiso 1 1 calc R . .
C21 C -0.3363(5) 0.7696(4) 0.0087(4) 0.0194(13) Uani 1 1 d . . .
C22 C -0.4185(5) 0.6834(4) -0.0421(4) 0.0232(14) Uani 1 1 d . . .
C23 C -0.5137(5) 0.6738(4) -0.1156(4) 0.0262(15) Uani 1 1 d . . .
H23 H -0.5676 0.6161 -0.1481 0.031 Uiso 1 1 calc R . .
C24 C -0.5301(5) 0.7490(4) -0.1415(4) 0.0248(14) Uani 1 1 d . . .
C25 C -0.4488(5) 0.8340(4) -0.0907(4) 0.0244(14) Uani 1 1 d . . .
H25 H -0.4590 0.8851 -0.1065 0.029 Uiso 1 1 calc R . .
C26 C -0.3527(5) 0.8457(4) -0.0169(4) 0.0215(13) Uani 1 1 d . . .
C29 C -0.2670(5) 0.9393(4) 0.0354(4) 0.0307(15) Uani 1 1 d . . .
H29A H -0.2641 0.9521 0.0946 0.046 Uiso 1 1 calc R . .
H29B H -0.2877 0.9829 0.0064 0.046 Uiso 1 1 calc R . .
H29C H -0.1945 0.9427 0.0386 0.046 Uiso 1 1 calc R . .
C28 C -0.6332(5) 0.7366(5) -0.2219(4) 0.0310(16) Uani 1 1 d . . .
H28A H -0.6163 0.7349 -0.2735 0.046 Uiso 1 1 calc R . .
H28B H -0.6565 0.7862 -0.2122 0.046 Uiso 1 1 calc R . .
H28C H -0.6928 0.6806 -0.2314 0.046 Uiso 1 1 calc R . .
C27 C -0.4045(6) 0.6004(4) -0.0147(5) 0.0368(17) Uani 1 1 d . . .
H27A H -0.4671 0.5469 -0.0557 0.055 Uiso 1 1 calc R . .
H27B H -0.4015 0.6044 0.0444 0.055 Uiso 1 1 calc R . .
H27C H -0.3359 0.5972 -0.0154 0.055 Uiso 1 1 calc R . .
C48 C -0.0835(5) 0.4743(4) 0.1859(4) 0.0173(13) Uani 1 1 d . . .
C53 C -0.1868(5) 0.4261(4) 0.1120(4) 0.0198(13) Uani 1 1 d . . .
C52 C -0.2256(5) 0.3327(4) 0.0812(4) 0.0201(13) Uani 1 1 d . . .
H52 H -0.2947 0.3022 0.0327 0.024 Uiso 1 1 calc R . .
C50 C -0.0636(5) 0.3307(4) 0.1937(4) 0.0228(14) Uani 1 1 d . . .
H50 H -0.0218 0.2988 0.2217 0.027 Uiso 1 1 calc R . .
C51 C -0.1647(5) 0.2830(4) 0.1205(4) 0.0199(13) Uani 1 1 d . . .
C49 C -0.0220(5) 0.4242(4) 0.2270(4) 0.0207(13) Uani 1 1 d . . .
C54 C 0.0898(5) 0.4698(4) 0.3064(4) 0.0312(16) Uani 1 1 d . . .
H54A H 0.0790 0.4959 0.3566 0.047 Uiso 1 1 calc R . .
H54B H 0.1392 0.5168 0.2925 0.047 Uiso 1 1 calc R . .
H54C H 0.1226 0.4258 0.3206 0.047 Uiso 1 1 calc R . .
C56 C -0.2594(5) 0.4739(4) 0.0644(4) 0.0255(14) Uani 1 1 d . . .
H56A H -0.2266 0.5051 0.0291 0.038 Uiso 1 1 calc R . .
H56B H -0.2643 0.5168 0.1076 0.038 Uiso 1 1 calc R . .
H56C H -0.3335 0.4299 0.0263 0.038 Uiso 1 1 calc R . .
C55 C -0.2099(5) 0.1808(4) 0.0860(4) 0.0295(15) Uani 1 1 d . . .
H55A H -0.1581 0.1579 0.1221 0.044 Uiso 1 1 calc R . .
H55B H -0.2186 0.1647 0.0253 0.044 Uiso 1 1 calc R . .
H55C H -0.2815 0.1549 0.0885 0.044 Uiso 1 1 calc R . .
C30 C 0.1442(5) 1.0388(4) 0.3595(4) 0.0165(12) Uani 1 1 d . . .
C35 C 0.2506(5) 1.0896(4) 0.4294(4) 0.0191(13) Uani 1 1 d . . .
C34 C 0.2909(5) 1.1839(4) 0.4565(4) 0.0221(13) Uani 1 1 d . . .
H34 H 0.3628 1.2159 0.5014 0.027 Uiso 1 1 calc R . .
C32 C 0.1201(5) 1.1816(4) 0.3493(4) 0.0204(13) Uani 1 1 d . . .
H32 H 0.0747 1.2118 0.3231 0.024 Uiso 1 1 calc R . .
C31 C 0.0803(5) 1.0875(4) 0.3188(4) 0.0192(13) Uani 1 1 d . . .
C36 C -0.0331(5) 1.0394(4) 0.2407(4) 0.0264(15) Uani 1 1 d . . .
H36A H -0.0228 1.0167 0.1889 0.040 Uiso 1 1 calc R . .
H36B H -0.0700 1.0813 0.2289 0.040 Uiso 1 1 calc R . .
H36C H -0.0784 0.9897 0.2546 0.040 Uiso 1 1 calc R . .
C38 C 0.3242(5) 1.0431(4) 0.4769(4) 0.0267(15) Uani 1 1 d . . .
H38A H 0.3989 1.0873 0.5127 0.040 Uiso 1 1 calc R . .
H38B H 0.3267 0.9985 0.4338 0.040 Uiso 1 1 calc R . .
H38C H 0.2938 1.0140 0.5146 0.040 Uiso 1 1 calc R . .
C37 C 0.2699(6) 1.3333(4) 0.4480(4) 0.0302(16) Uani 1 1 d . . .
H37A H 0.2812 1.3579 0.4009 0.045 Uiso 1 1 calc R . .
H37B H 0.3401 1.3554 0.4997 0.045 Uiso 1 1 calc R . .
H37C H 0.2163 1.3517 0.4628 0.045 Uiso 1 1 calc R . .
C7 C -0.0431(5) 0.6122(4) -0.0270(4) 0.0322(16) Uani 1 1 d . . .
H7A H -0.0111 0.5949 -0.0664 0.048 Uiso 1 1 calc R . .
H7B H -0.1158 0.6121 -0.0615 0.048 Uiso 1 1 calc R . .
H7C H -0.0509 0.5698 0.0082 0.048 Uiso 1 1 calc R . .
C8 C 0.1839(5) 0.6585(4) 0.1358(4) 0.0286(15) Uani 1 1 d . . .
H8A H 0.1255 0.6040 0.1312 0.043 Uiso 1 1 calc R . .
H8B H 0.2391 0.6833 0.1965 0.043 Uiso 1 1 calc R . .
H8C H 0.2191 0.6445 0.0976 0.043 Uiso 1 1 calc R . .
C9 C 0.2911(5) 0.8767(4) 0.2253(4) 0.0322(16) Uani 1 1 d . . .
H9A H 0.3456 0.9091 0.2053 0.048 Uiso 1 1 calc R . .
H9B H 0.3177 0.8366 0.2568 0.048 Uiso 1 1 calc R . .
H9C H 0.2800 0.9191 0.2645 0.048 Uiso 1 1 calc R . .
C10 C 0.1332(7) 0.9585(4) 0.1100(5) 0.0403(19) Uani 1 1 d . . .
H10A H 0.1514 0.9844 0.1715 0.061 Uiso 1 1 calc R . .
H10B H 0.0678 0.9673 0.0726 0.061 Uiso 1 1 calc R . .
H10C H 0.1955 0.9877 0.0960 0.061 Uiso 1 1 calc R . .
C6 C -0.0737(6) 0.7990(5) -0.0487(4) 0.0407(19) Uani 1 1 d . . .
H6A H -0.0899 0.8493 -0.0266 0.061 Uiso 1 1 calc R . .
H6B H -0.1401 0.7445 -0.0711 0.061 Uiso 1 1 calc R . .
H6C H -0.0506 0.8099 -0.0959 0.061 Uiso 1 1 calc R . .
C1 C 0.0183(5) 0.7889(4) 0.0251(4) 0.0224(14) Uani 1 1 d . . .
C2 C 0.0324(5) 0.7055(4) 0.0335(4) 0.0204(13) Uani 1 1 d . . .
C3 C 0.1342(5) 0.7261(4) 0.1079(4) 0.0214(14) Uani 1 1 d . . .
C4 C 0.1808(5) 0.8219(4) 0.1458(4) 0.0186(13) Uani 1 1 d . . .
C5 C 0.1100(6) 0.8600(4) 0.0942(4) 0.0261(15) Uani 1 1 d . . .
C17 C 0.1183(5) 0.8933(4) 0.5799(4) 0.0345(17) Uani 1 1 d . . .
H17A H 0.1242 0.9401 0.5495 0.052 Uiso 1 1 calc R . .
H17B H 0.1901 0.8880 0.6051 0.052 Uiso 1 1 calc R . .
H17C H 0.0957 0.9084 0.6268 0.052 Uiso 1 1 calc R . .
C18 C 0.1237(5) 0.6977(5) 0.5875(4) 0.0324(17) Uani 1 1 d . . .
H18A H 0.0992 0.6863 0.6340 0.049 Uiso 1 1 calc R . .
H18B H 0.1937 0.7492 0.6119 0.049 Uiso 1 1 calc R . .
H18C H 0.1338 0.6454 0.5620 0.049 Uiso 1 1 calc R . .
C19 C -0.0935(6) 0.5520(4) 0.4245(5) 0.0343(16) Uani 1 1 d . . .
H19A H -0.0275 0.5378 0.4374 0.051 Uiso 1 1 calc R . .
H19B H -0.1427 0.5256 0.3623 0.051 Uiso 1 1 calc R . .
H19C H -0.1319 0.5280 0.4599 0.051 Uiso 1 1 calc R . .
C20 C -0.2387(5) 0.6511(4) 0.3216(4) 0.0297(16) Uani 1 1 d . . .
H20A H -0.2353 0.6053 0.2803 0.045 Uiso 1 1 calc R . .
H20B H -0.2587 0.6947 0.2922 0.045 Uiso 1 1 calc R . .
H20C H -0.2944 0.6234 0.3427 0.045 Uiso 1 1 calc R . .
C16 C -0.1086(6) 0.8674(4) 0.4207(4) 0.0296(15) Uani 1 1 d . . .
H16A H -0.1393 0.8842 0.4614 0.044 Uiso 1 1 calc R . .
H16B H -0.1655 0.8470 0.3607 0.044 Uiso 1 1 calc R . .
H16C H -0.0461 0.9191 0.4261 0.044 Uiso 1 1 calc R . .
C11 C -0.0693(5) 0.7922(4) 0.4427(4) 0.0203(13) Uani 1 1 d . . .
C12 C 0.0317(5) 0.8039(4) 0.5144(4) 0.0214(13) Uani 1 1 d . . .
C13 C 0.0368(5) 0.7168(4) 0.5166(4) 0.0241(14) Uani 1 1 d . . .
C14 C -0.0598(5) 0.6533(4) 0.4463(4) 0.0186(13) Uani 1 1 d . . .
C15 C -0.1266(5) 0.6977(4) 0.3987(4) 0.0188(13) Uani 1 1 d . . .
C44 C 0.4194(5) 0.6691(4) 0.5629(4) 0.0222(14) Uani 1 1 d . . .
B3 B 0.2888(6) 0.7326(4) 0.4533(5) 0.0198(15) Uani 1 1 d . . .
B2 B 0.0975(5) 0.9308(4) 0.3275(4) 0.0169(14) Uani 1 1 d . . .
B4 B -0.0367(5) 0.5828(4) 0.2197(4) 0.0174(14) Uani 1 1 d . . .
B1 B -0.2312(6) 0.7801(4) 0.0948(5) 0.0187(15) Uani 1 1 d . . .
O16 O 0.4405(4) 0.6406(3) 0.3379(3) 0.0457(13) Uani 1 1 d D . .
C60 C 0.4907(6) 0.6881(5) 0.2866(5) 0.0430(19) Uani 1 1 d D B .
H60A H 0.5717 0.7173 0.3200 0.052 Uiso 1 1 calc R . .
H60B H 0.4610 0.7343 0.2718 0.052 Uiso 1 1 calc R . .
C61 C 0.4619(6) 0.6180(6) 0.2024(5) 0.050(2) Uani 1 1 d . . .
H61A H 0.5285 0.6096 0.2008 0.059 Uiso 1 1 calc R A 1
H61B H 0.4250 0.6347 0.1492 0.059 Uiso 1 1 calc R A 1
C62A C 0.3806(17) 0.5316(15) 0.2116(11) 0.057(6) Uani 0.50 1 d PD B 1
H62A H 0.3032 0.5274 0.1864 0.068 Uiso 0.50 1 calc PR B 1
H62B H 0.3850 0.4768 0.1833 0.068 Uiso 0.50 1 calc PR B 1
C63A C 0.4267(16) 0.5490(9) 0.3129(10) 0.042(5) Uani 0.50 1 d PDU B 1
H63A H 0.3735 0.5101 0.3313 0.050 Uiso 0.50 1 calc PR B 1
H63B H 0.4978 0.5412 0.3370 0.050 Uiso 0.50 1 calc PR B 1
C62B C 0.4357(16) 0.5235(13) 0.2259(13) 0.047(5) Uani 0.50 1 d PD B 2
H62C H 0.3845 0.4727 0.1739 0.057 Uiso 0.50 1 calc PR B 2
H62D H 0.5034 0.5131 0.2573 0.057 Uiso 0.50 1 calc PR B 2
C63B C 0.3802(17) 0.5455(10) 0.2866(14) 0.067(7) Uani 0.50 1 d PDU B 2
H63C H 0.3021 0.5346 0.2510 0.080 Uiso 0.50 1 calc PR B 2
H63D H 0.3822 0.5069 0.3267 0.080 Uiso 0.50 1 calc PR B 2
O17 O 0.4066(4) 0.1553(3) 0.8089(3) 0.0310(11) Uani 1 1 d . . .
C67 C 0.3795(6) 0.0761(4) 0.7427(4) 0.0356(17) Uani 1 1 d . . .
H67A H 0.4268 0.0886 0.7102 0.043 Uiso 1 1 calc R . .
H67B H 0.3013 0.0540 0.7006 0.043 Uiso 1 1 calc R . .
C66 C 0.4010(6) 0.0069(5) 0.7932(5) 0.0397(18) Uani 1 1 d . . .
H66A H 0.4277 -0.0323 0.7643 0.048 Uiso 1 1 calc R . .
H66B H 0.3332 -0.0302 0.7975 0.048 Uiso 1 1 calc R . .
C64 C 0.5051(5) 0.1632(5) 0.8826(4) 0.0349(17) Uani 1 1 d . . .
H64A H 0.5105 0.1978 0.9377 0.042 Uiso 1 1 calc R . .
H64B H 0.5722 0.1933 0.8737 0.042 Uiso 1 1 calc R . .
C65 C 0.4922(6) 0.0656(5) 0.8860(5) 0.0406(18) Uani 1 1 d . . .
H65A H 0.4685 0.0505 0.9327 0.049 Uiso 1 1 calc R . .
H65B H 0.5625 0.0574 0.8966 0.049 Uiso 1 1 calc R . .

loop_
_atom_site_aniso_label
_atom_site_aniso_U_11
_atom_site_aniso_U_22
_atom_site_aniso_U_33
_atom_site_aniso_U_23
_atom_site_aniso_U_13
_atom_site_aniso_U_12
Ta1 0.01826(14) 0.01195(13) 0.01363(14) 0.00195(10) 0.00628(11) 0.00743(11)
Ta2 0.01665(14) 0.01066(13) 0.01320(14) 0.00142(10) 0.00573(11) 0.00617(10)
O3 0.020(2) 0.0118(19) 0.019(2) 0.0043(16) 0.0088(17) 0.0085(17)
O4 0.021(2) 0.016(2) 0.016(2) 0.0025(17) 0.0074(17) 0.0073(17)
O7 0.024(2) 0.014(2) 0.016(2) 0.0020(16) 0.0089(18) 0.0068(17)
O8 0.022(2) 0.016(2) 0.015(2) 0.0036(17) 0.0084(18) 0.0078(17)
O10 0.016(2) 0.0034(18) 0.022(2) -0.0016(16) 0.0070(17) 0.0014(16)
O9 0.017(2) 0.0103(19) 0.011(2) -0.0015(15) 0.0035(16) 0.0086(16)
O5 0.020(2) 0.016(2) 0.011(2) 0.0019(16) 0.0036(17) 0.0060(17)
O6 0.028(2) 0.032(3) 0.022(2) 0.005(2) 0.010(2) 0.017(2)
O1 0.018(2) 0.016(2) 0.024(2) 0.0055(18) 0.0080(18) 0.0080(18)
O2 0.024(2) 0.027(2) 0.019(2) 0.0040(18) 0.0078(18) 0.017(2)
C33 0.029(3) 0.009(3) 0.027(3) 0.005(3) 0.019(3) 0.004(3)
C39 0.020(3) 0.022(3) 0.019(3) 0.004(3) 0.010(3) 0.010(3)
C40 0.020(3) 0.018(3) 0.022(3) 0.002(3) 0.008(3) 0.009(3)
C45 0.028(4) 0.030(4) 0.031(4) 0.005(3) 0.006(3) 0.013(3)
C42 0.025(3) 0.026(3) 0.019(3) 0.008(3) 0.007(3) 0.013(3)
C41 0.024(3) 0.020(3) 0.020(3) -0.002(3) 0.006(3) 0.007(3)
C46 0.024(4) 0.037(4) 0.024(4) 0.002(3) 0.005(3) 0.016(3)
C43 0.025(3) 0.023(3) 0.022(3) 0.006(3) 0.009(3) 0.013(3)
C47 0.037(4) 0.023(3) 0.030(4) 0.004(3) 0.007(3) 0.013(3)
C21 0.022(3) 0.018(3) 0.020(3) 0.004(3) 0.010(3) 0.009(3)
C22 0.025(3) 0.022(3) 0.023(3) 0.005(3) 0.010(3) 0.009(3)
C23 0.026(4) 0.018(3) 0.024(3) 0.001(3) 0.006(3) 0.001(3)
C24 0.025(3) 0.036(4) 0.022(3) 0.009(3) 0.013(3) 0.017(3)
C25 0.028(4) 0.028(4) 0.024(3) 0.010(3) 0.013(3) 0.017(3)
C26 0.026(3) 0.023(3) 0.020(3) 0.008(3) 0.010(3) 0.011(3)
C29 0.035(4) 0.026(4) 0.028(4) 0.011(3) 0.009(3) 0.012(3)
C28 0.023(4) 0.042(4) 0.029(4) 0.013(3) 0.009(3) 0.016(3)
C27 0.036(4) 0.024(4) 0.039(4) 0.010(3) 0.005(3) 0.009(3)
C48 0.020(3) 0.015(3) 0.014(3) -0.001(2) 0.007(2) 0.005(3)
C53 0.025(3) 0.020(3) 0.017(3) 0.006(3) 0.010(3) 0.011(3)
C52 0.020(3) 0.019(3) 0.017(3) 0.003(3) 0.005(3) 0.006(3)
C50 0.037(4) 0.017(3) 0.019(3) 0.005(3) 0.012(3) 0.015(3)
C51 0.025(3) 0.012(3) 0.024(3) 0.004(3) 0.013(3) 0.005(3)
C49 0.027(3) 0.015(3) 0.018(3) 0.003(2) 0.009(3) 0.006(3)
C54 0.030(4) 0.021(3) 0.029(4) -0.002(3) 0.000(3) 0.009(3)
C56 0.024(3) 0.024(3) 0.024(3) 0.003(3) 0.005(3) 0.009(3)
C55 0.038(4) 0.014(3) 0.030(4) 0.001(3) 0.012(3) 0.006(3)
C30 0.020(3) 0.016(3) 0.019(3) 0.005(2) 0.012(3) 0.008(3)
C35 0.024(3) 0.016(3) 0.022(3) 0.004(3) 0.016(3) 0.006(3)
C34 0.026(3) 0.019(3) 0.019(3) 0.003(3) 0.011(3) 0.004(3)
C32 0.029(3) 0.018(3) 0.021(3) 0.008(3) 0.012(3) 0.015(3)
C31 0.023(3) 0.016(3) 0.018(3) 0.002(2) 0.010(3) 0.006(3)
C36 0.028(4) 0.027(3) 0.026(4) 0.004(3) 0.007(3) 0.018(3)
C38 0.024(3) 0.022(3) 0.030(4) 0.004(3) 0.008(3) 0.007(3)
C37 0.040(4) 0.017(3) 0.037(4) 0.003(3) 0.021(3) 0.012(3)
C7 0.031(4) 0.036(4) 0.025(4) -0.002(3) 0.018(3) 0.004(3)
C8 0.033(4) 0.033(4) 0.031(4) 0.011(3) 0.019(3) 0.020(3)
C9 0.029(4) 0.032(4) 0.023(4) -0.003(3) 0.012(3) 0.000(3)
C10 0.074(6) 0.028(4) 0.043(4) 0.019(3) 0.045(4) 0.023(4)
C6 0.050(5) 0.060(5) 0.023(4) 0.019(4) 0.023(4) 0.023(4)
C1 0.025(3) 0.034(4) 0.020(3) 0.014(3) 0.017(3) 0.015(3)
C2 0.031(4) 0.021(3) 0.013(3) 0.003(3) 0.013(3) 0.012(3)
C3 0.032(4) 0.017(3) 0.019(3) 0.004(3) 0.013(3) 0.012(3)
C4 0.029(3) 0.015(3) 0.021(3) 0.004(3) 0.018(3) 0.012(3)
C5 0.042(4) 0.022(3) 0.031(4) 0.016(3) 0.028(3) 0.016(3)
C17 0.035(4) 0.031(4) 0.022(4) -0.013(3) 0.015(3) -0.003(3)
C18 0.029(4) 0.048(4) 0.022(4) 0.021(3) 0.011(3) 0.010(3)
C19 0.043(4) 0.021(3) 0.044(4) 0.011(3) 0.021(4) 0.014(3)
C20 0.019(3) 0.038(4) 0.025(4) 0.009(3) 0.009(3) 0.002(3)
C16 0.039(4) 0.028(4) 0.038(4) 0.011(3) 0.024(3) 0.022(3)
C11 0.023(3) 0.020(3) 0.023(3) 0.008(3) 0.013(3) 0.010(3)
C12 0.023(3) 0.024(3) 0.018(3) 0.005(3) 0.012(3) 0.006(3)
C13 0.028(4) 0.037(4) 0.016(3) 0.009(3) 0.012(3) 0.018(3)
C14 0.028(3) 0.018(3) 0.021(3) 0.011(3) 0.020(3) 0.011(3)
C15 0.016(3) 0.021(3) 0.016(3) 0.003(3) 0.007(3) 0.004(3)
C44 0.020(3) 0.023(3) 0.021(3) 0.002(3) 0.009(3) 0.006(3)
B3 0.022(4) 0.017(3) 0.029(4) 0.011(3) 0.015(3) 0.012(3)
B2 0.020(4) 0.014(3) 0.021(4) 0.001(3) 0.013(3) 0.008(3)
B4 0.015(3) 0.017(3) 0.018(4) 0.001(3) 0.008(3) 0.005(3)
B1 0.021(4) 0.016(3) 0.020(4) 0.005(3) 0.009(3) 0.009(3)
O16 0.057(4) 0.049(3) 0.050(3) 0.013(3) 0.033(3) 0.031(3)
C60 0.034(4) 0.060(5) 0.037(4) 0.005(4) 0.017(4) 0.020(4)
C61 0.040(5) 0.067(6) 0.031(4) 0.002(4) 0.007(4) 0.020(4)
C62A 0.050(13) 0.063(13) 0.051(12) -0.006(9) 0.010(11) 0.033(12)
C63A 0.048(8) 0.044(8) 0.047(8) 0.012(6) 0.022(6) 0.032(6)
C62B 0.043(12) 0.042(10) 0.056(12) -0.009(9) 0.032(10) 0.010(10)
C63B 0.075(11) 0.067(10) 0.072(11) 0.027(8) 0.032(8) 0.041(8)
O17 0.027(2) 0.031(3) 0.026(2) -0.007(2) 0.004(2) 0.012(2)
C67 0.038(4) 0.034(4) 0.027(4) -0.006(3) 0.009(3) 0.016(3)
C66 0.045(5) 0.031(4) 0.037(4) 0.004(3) 0.013(4) 0.012(3)
C64 0.023(4) 0.045(4) 0.027(4) -0.004(3) 0.006(3) 0.012(3)
C65 0.039(4) 0.053(5) 0.031(4) 0.006(4) 0.010(3) 0.026(4)

loop_
_atom_type_symbol
_atom_type_description
_atom_type_scat_dispersion_real
_atom_type_scat_dispersion_imag
_atom_type_scat_source
C C 0.0033 0.0016 'International Tables Vol C Tables 4.2.6.8 and 6.1.1.4'
H H 0.0000 0.0000 'International Tables Vol C Tables 4.2.6.8 and 6.1.1.4'
B B 0.0013 0.0007 'International Tables Vol C Tables 4.2.6.8 and 6.1.1.4'
O O 0.0106 0.0060 'International Tables Vol C Tables 4.2.6.8 and 6.1.1.4'
Ta Ta -0.7052 6.5227 'International Tables Vol C Tables 4.2.6.8 and 6.1.1.4'

loop_
_geom_angle_atom_site_label_1
_geom_angle_atom_site_label_2
_geom_angle_atom_site_label_3
_geom_angle
_geom_angle_site_symmetry_1
_geom_angle_site_symmetry_3
_geom_angle_publ_flag
O1 Ta1 O8 97.38(15) . . ?
O1 Ta1 O3 92.83(15) . . ?
O8 Ta1 O3 151.28(15) . . ?
O1 Ta1 O10 154.71(15) . . ?
O8 Ta1 O10 81.07(14) . . ?
O3 Ta1 O10 78.37(14) . . ?
O1 Ta1 O9 80.83(15) . . ?
O8 Ta1 O9 76.36(14) . . ?
O3 Ta1 O9 78.89(14) . . ?
O10 Ta1 O9 74.25(14) . . ?
O1 Ta1 C4 126.22(18) . . ?
O8 Ta1 C4 110.58(17) . . ?
O3 Ta1 C4 83.99(16) . . ?
O10 Ta1 C4 76.87(17) . . ?
O9 Ta1 C4 148.80(17) . . ?
O1 Ta1 C3 123.05(18) . . ?
O8 Ta1 C3 78.78(17) . . ?
O3 Ta1 C3 117.36(17) . . ?
O10 Ta1 C3 81.63(17) . . ?
O9 Ta1 C3 147.57(17) . . ?
C4 Ta1 C3 33.56(18) . . ?
O1 Ta1 C2 90.18(18) . . ?
O8 Ta1 C2 77.68(17) . . ?
O3 Ta1 C2 129.24(17) . . ?
O10 Ta1 C2 113.84(17) . . ?
O9 Ta1 C2 151.11(17) . . ?
C4 Ta1 C2 54.87(19) . . ?
C3 Ta1 C2 33.07(18) . . ?
O1 Ta1 C1 74.06(18) . . ?
O8 Ta1 C1 108.33(18) . . ?
O3 Ta1 C1 100.28(18) . . ?
O10 Ta1 C1 130.59(17) . . ?
O9 Ta1 C1 154.82(17) . . ?
C4 Ta1 C1 54.1(2) . . ?
C3 Ta1 C1 54.78(19) . . ?
C2 Ta1 C1 33.21(19) . . ?
O1 Ta1 C5 94.74(19) . . ?
O8 Ta1 C5 130.75(17) . . ?
O3 Ta1 C5 74.58(17) . . ?
O10 Ta1 C5 105.43(19) . . ?
O9 Ta1 C5 152.86(17) . . ?
C4 Ta1 C5 32.77(19) . . ?
C3 Ta1 C5 55.02(19) . . ?
C2 Ta1 C5 54.68(19) . . ?
C1 Ta1 C5 32.3(2) . . ?
O5 Ta2 O4 96.03(15) . . ?
O5 Ta2 O7 92.98(15) . . ?
O4 Ta2 O7 151.20(15) . . ?
O5 Ta2 O9 155.17(15) . . ?
O4 Ta2 O9 82.23(14) . . ?
O7 Ta2 O9 78.25(14) . . ?
O5 Ta2 O10 81.17(15) . . ?
O4 Ta2 O10 76.43(14) . . ?
O7 Ta2 O10 78.03(14) . . ?
O9 Ta2 O10 74.32(14) . . ?
O5 Ta2 C12 87.86(18) . . ?
O4 Ta2 C12 79.33(18) . . ?
O7 Ta2 C12 128.41(18) . . ?
O9 Ta2 C12 115.87(17) . . ?
O10 Ta2 C12 152.08(17) . . ?
O5 Ta2 C11 121.28(17) . . ?
O4 Ta2 C11 77.85(17) . . ?
O7 Ta2 C11 119.87(18) . . ?
O9 Ta2 C11 82.75(17) . . ?
O10 Ta2 C11 147.45(17) . . ?
C12 Ta2 C11 33.42(19) . . ?
O5 Ta2 C13 74.41(18) . . ?
O4 Ta2 C13 111.08(18) . . ?
O7 Ta2 C13 97.68(18) . . ?
O9 Ta2 C13 129.43(18) . . ?
O10 Ta2 C13 154.99(18) . . ?
C12 Ta2 C13 33.56(19) . . ?
C11 Ta2 C13 55.43(19) . . ?
O5 Ta2 C15 128.73(17) . . ?
O4 Ta2 C15 108.38(17) . . ?
O7 Ta2 C15 86.55(17) . . ?
O9 Ta2 C15 74.43(17) . . ?
O10 Ta2 C15 147.34(16) . . ?
C12 Ta2 C15 55.23(19) . . ?
C11 Ta2 C15 33.32(18) . . ?
C13 Ta2 C15 55.0(2) . . ?
O5 Ta2 C14 97.91(17) . . ?
O4 Ta2 C14 130.68(17) . . ?
O7 Ta2 C14 74.57(17) . . ?
O9 Ta2 C14 101.95(17) . . ?
O10 Ta2 C14 152.51(16) . . ?
C12 Ta2 C14 54.33(19) . . ?
C11 Ta2 C14 54.60(18) . . ?
C13 Ta2 C14 32.27(19) . . ?
C15 Ta2 C14 33.01(18) . . ?
B2 O3 Ta1 133.2(4) . . ?
B2 O4 Ta2 132.7(4) . . ?
B4 O7 Ta2 132.8(4) . . ?
B4 O8 Ta1 132.3(4) . . ?
Ta1 O10 Ta2 106.23(16) . . ?
Ta2 O9 Ta1 105.19(15) . . ?
B3 O5 Ta2 143.1(4) . . ?
B3 O6 H6F 109.5 . . ?
B1 O1 Ta1 142.2(4) . . ?
B1 O2 H2F 109.5 . . ?
C32 C33 C34 117.5(5) . . ?
C32 C33 C37 121.3(6) . . ?
C34 C33 C37 121.2(6) . . ?
C44 C39 C40 117.7(5) . . ?
C44 C39 B3 122.5(5) . . ?
C40 C39 B3 119.8(5) . . ?
C41 C40 C39 120.1(5) . . ?
C41 C40 C45 120.0(5) . . ?
C39 C40 C45 119.9(5) . . ?
C40 C45 H45A 109.5 . . ?
C40 C45 H45B 109.5 . . ?
H45A C45 H45B 109.5 . . ?
C40 C45 H45C 109.5 . . ?
H45A C45 H45C 109.5 . . ?
H45B C45 H45C 109.5 . . ?
C43 C42 C41 117.8(6) . . ?
C43 C42 C46 120.8(5) . . ?
C41 C42 C46 121.4(5) . . ?
C42 C41 C40 121.7(5) . . ?
C42 C41 H41 119.1 . . ?
C40 C41 H41 119.1 . . ?
C42 C46 H46A 109.5 . . ?
C42 C46 H46B 109.5 . . ?
H46A C46 H46B 109.5 . . ?
C42 C46 H46C 109.5 . . ?
H46A C46 H46C 109.5 . . ?
H46B C46 H46C 109.5 . . ?
C42 C43 C44 122.3(6) . . ?
C42 C43 H43 118.9 . . ?
C44 C43 H43 118.9 . . ?
C44 C47 H47A 109.5 . . ?
C44 C47 H47B 109.5 . . ?
H47A C47 H47B 109.5 . . ?
C44 C47 H47C 109.5 . . ?
H47A C47 H47C 109.5 . . ?
H47B C47 H47C 109.5 . . ?
C22 C21 C26 118.2(6) . . ?
C22 C21 B1 120.4(5) . . ?
C26 C21 B1 121.4(5) . . ?
C23 C22 C21 120.7(6) . . ?
C23 C22 C27 119.9(5) . . ?
C21 C22 C27 119.3(6) . . ?
C24 C23 C22 121.3(6) . . ?
C24 C23 H23 119.4 . . ?
C22 C23 H23 119.4 . . ?
C25 C24 C23 117.7(6) . . ?
C25 C24 C28 122.3(6) . . ?
C23 C24 C28 120.1(6) . . ?
C24 C25 C26 122.4(6) . . ?
C24 C25 H25 118.8 . . ?
C26 C25 H25 118.8 . . ?
C25 C26 C21 119.7(5) . . ?
C25 C26 C29 120.2(5) . . ?
C21 C26 C29 120.1(5) . . ?
C26 C29 H29A 109.5 . . ?
C26 C29 H29B 109.5 . . ?
H29A C29 H29B 109.5 . . ?
C26 C29 H29C 109.5 . . ?
H29A C29 H29C 109.5 . . ?
H29B C29 H29C 109.5 . . ?
C24 C28 H28A 109.5 . . ?
C24 C28 H28B 109.5 . . ?
H28A C28 H28B 109.5 . . ?
C24 C28 H28C 109.5 . . ?
H28A C28 H28C 109.5 . . ?
H28B C28 H28C 109.5 . . ?
C22 C27 H27A 109.5 . . ?
C22 C27 H27B 109.5 . . ?
H27A C27 H27B 109.5 . . ?
C22 C27 H27C 109.5 . . ?
H27A C27 H27C 109.5 . . ?
H27B C27 H27C 109.5 . . ?
C53 C48 C49 117.7(5) . . ?
C53 C48 B4 120.5(5) . . ?
C49 C48 B4 121.8(5) . . ?
C52 C53 C48 120.5(5) . . ?
C52 C53 C56 118.0(5) . . ?
C48 C53 C56 121.5(5) . . ?
C53 C52 C51 122.2(5) . . ?
C53 C52 H52 118.9 . . ?
C51 C52 H52 118.9 . . ?
C51 C50 C49 122.6(6) . . ?
C51 C50 H50 118.7 . . ?
C49 C50 H50 118.7 . . ?
C50 C51 C52 117.1(5) . . ?
C50 C51 C55 121.9(5) . . ?
C52 C51 C55 121.0(5) . . ?
C50 C49 C48 120.0(5) . . ?
C50 C49 C54 118.4(5) . . ?
C48 C49 C54 121.7(5) . . ?
C49 C54 H54A 109.5 . . ?
C49 C54 H54B 109.5 . . ?
H54A C54 H54B 109.5 . . ?
C49 C54 H54C 109.5 . . ?
H54A C54 H54C 109.5 . . ?
H54B C54 H54C 109.5 . . ?
C53 C56 H56A 109.5 . . ?
C53 C56 H56B 109.5 . . ?
H56A C56 H56B 109.5 . . ?
C53 C56 H56C 109.5 . . ?
H56A C56 H56C 109.5 . . ?
H56B C56 H56C 109.5 . . ?
C51 C55 H55A 109.5 . . ?
C51 C55 H55B 109.5 . . ?
H55A C55 H55B 109.5 . . ?
C51 C55 H55C 109.5 . . ?
H55A C55 H55C 109.5 . . ?
H55B C55 H55C 109.5 . . ?
C35 C30 C31 117.2(5) . . ?
C35 C30 B2 121.5(5) . . ?
C31 C30 B2 121.3(5) . . ?
C34 C35 C30 121.1(6) . . ?
C34 C35 C38 118.1(5) . . ?
C30 C35 C38 120.8(5) . . ?
C35 C34 C33 121.5(6) . . ?
C35 C34 H34 119.2 . . ?
C33 C34 H34 119.2 . . ?
C31 C32 C33 121.7(5) . . ?
C31 C32 H32 119.1 . . ?
C33 C32 H32 119.1 . . ?
C32 C31 C30 120.9(5) . . ?
C32 C31 C36 117.9(5) . . ?
C30 C31 C36 121.2(5) . . ?
C31 C36 H36A 109.5 . . ?
C31 C36 H36B 109.5 . . ?
H36A C36 H36B 109.5 . . ?
C31 C36 H36C 109.5 . . ?
H36A C36 H36C 109.5 . . ?
H36B C36 H36C 109.5 . . ?
C35 C38 H38A 109.5 . . ?
C35 C38 H38B 109.5 . . ?
H38A C38 H38B 109.5 . . ?
C35 C38 H38C 109.5 . . ?
H38A C38 H38C 109.5 . . ?
H38B C38 H38C 109.5 . . ?
C33 C37 H37A 109.5 . . ?
C33 C37 H37B 109.5 . . ?
H37A C37 H37B 109.5 . . ?
C33 C37 H37C 109.5 . . ?
H37A C37 H37C 109.5 . . ?
H37B C37 H37C 109.5 . . ?
C2 C7 H7A 109.5 . . ?
C2 C7 H7B 109.5 . . ?
H7A C7 H7B 109.5 . . ?
C2 C7 H7C 109.5 . . ?
H7A C7 H7C 109.5 . . ?
H7B C7 H7C 109.5 . . ?
C3 C8 H8A 109.5 . . ?
C3 C8 H8B 109.5 . . ?
H8A C8 H8B 109.5 . . ?
C3 C8 H8C 109.5 . . ?
H8A C8 H8C 109.5 . . ?
H8B C8 H8C 109.5 . . ?
C4 C9 H9A 109.5 . . ?
C4 C9 H9B 109.5 . . ?
H9A C9 H9B 109.5 . . ?
C4 C9 H9C 109.5 . . ?
H9A C9 H9C 109.5 . . ?
H9B C9 H9C 109.5 . . ?
C5 C10 H10A 109.5 . . ?
C5 C10 H10B 109.5 . . ?
H10A C10 H10B 109.5 . . ?
C5 C10 H10C 109.5 . . ?
H10A C10 H10C 109.5 . . ?
H10B C10 H10C 109.5 . . ?
C1 C6 H6A 109.5 . . ?
C1 C6 H6B 109.5 . . ?
H6A C6 H6B 109.5 . . ?
C1 C6 H6C 109.5 . . ?
H6A C6 H6C 109.5 . . ?
H6B C6 H6C 109.5 . . ?
C5 C1 C2 108.4(5) . . ?
C5 C1 C6 125.8(6) . . ?
C2 C1 C6 125.7(6) . . ?
C5 C1 Ta1 73.9(3) . . ?
C2 C1 Ta1 72.1(3) . . ?
C6 C1 Ta1 123.5(4) . . ?
C3 C2 C1 107.9(5) . . ?
C3 C2 C7 124.8(5) . . ?
C1 C2 C7 127.3(6) . . ?
C3 C2 Ta1 73.0(3) . . ?
C1 C2 Ta1 74.6(3) . . ?
C7 C2 Ta1 120.1(4) . . ?
C2 C3 C4 107.0(5) . . ?
C2 C3 C8 124.8(5) . . ?
C4 C3 C8 128.1(6) . . ?
C2 C3 Ta1 73.9(3) . . ?
C4 C3 Ta1 72.9(3) . . ?
C8 C3 Ta1 121.4(4) . . ?
C5 C4 C3 109.0(5) . . ?
C5 C4 C9 124.1(6) . . ?
C3 C4 C9 126.9(6) . . ?
C5 C4 Ta1 75.7(3) . . ?
C3 C4 Ta1 73.5(3) . . ?
C9 C4 Ta1 119.7(4) . . ?
C1 C5 C4 107.7(5) . . ?
C1 C5 C10 127.4(6) . . ?
C4 C5 C10 124.9(6) . . ?
C1 C5 Ta1 73.8(3) . . ?
C4 C5 Ta1 71.6(3) . . ?
C10 C5 Ta1 122.0(4) . . ?
C12 C17 H17A 109.5 . . ?
C12 C17 H17B 109.5 . . ?
H17A C17 H17B 109.5 . . ?
C12 C17 H17C 109.5 . . ?
H17A C17 H17C 109.5 . . ?
H17B C17 H17C 109.5 . . ?
C13 C18 H18A 109.5 . . ?
C13 C18 H18B 109.5 . . ?
H18A C18 H18B 109.5 . . ?
C13 C18 H18C 109.5 . . ?
H18A C18 H18C 109.5 . . ?
H18B C18 H18C 109.5 . . ?
C14 C19 H19A 109.5 . . ?
C14 C19 H19B 109.5 . . ?
H19A C19 H19B 109.5 . . ?
C14 C19 H19C 109.5 . . ?
H19A C19 H19C 109.5 . . ?
H19B C19 H19C 109.5 . . ?
C15 C20 H20A 109.5 . . ?
C15 C20 H20B 109.5 . . ?
H20A C20 H20B 109.5 . . ?
C15 C20 H20C 109.5 . . ?
H20A C20 H20C 109.5 . . ?
H20B C20 H20C 109.5 . . ?
C11 C16 H16A 109.5 . . ?
C11 C16 H16B 109.5 . . ?
H16A C16 H16B 109.5 . . ?
C11 C16 H16C 109.5 . . ?
H16A C16 H16C 109.5 . . ?
H16B C16 H16C 109.5 . . ?
C12 C11 C15 107.7(5) . . ?
C12 C11 C16 125.0(5) . . ?
C15 C11 C16 127.3(6) . . ?
C12 C11 Ta2 72.4(3) . . ?
C15 C11 Ta2 74.2(3) . . ?
C16 C11 Ta2 120.7(4) . . ?
C11 C12 C13 108.6(5) . . ?
C11 C12 C17 125.9(6) . . ?
C13 C12 C17 125.5(6) . . ?
C11 C12 Ta2 74.1(3) . . ?
C13 C12 Ta2 74.9(3) . . ?
C17 C12 Ta2 118.7(4) . . ?
C14 C13 C12 106.9(5) . . ?
C14 C13 C18 126.9(6) . . ?
C12 C13 C18 125.9(6) . . ?
C14 C13 Ta2 74.4(3) . . ?
C12 C13 Ta2 71.6(3) . . ?
C18 C13 Ta2 124.4(4) . . ?
C13 C14 C15 110.1(5) . . ?
C13 C14 C19 126.1(6) . . ?
C15 C14 C19 123.8(6) . . ?
C13 C14 Ta2 73.3(3) . . ?
C15 C14 Ta2 73.1(3) . . ?
C19 C14 Ta2 122.3(4) . . ?
C14 C15 C11 106.7(5) . . ?
C14 C15 C20 125.2(5) . . ?
C11 C15 C20 127.9(6) . . ?
C14 C15 Ta2 73.9(3) . . ?
C11 C15 Ta2 72.4(3) . . ?
C20 C15 Ta2 122.2(4) . . ?
C43 C44 C39 120.3(5) . . ?
C43 C44 C47 118.4(5) . . ?
C39 C44 C47 121.3(5) . . ?
O5 B3 O6 117.0(6) . . ?
O5 B3 C39 123.2(5) . . ?
O6 B3 C39 119.8(5) . . ?
O4 B2 O3 122.0(5) . . ?
O4 B2 C30 119.7(5) . . ?
O3 B2 C30 118.2(5) . . ?
O7 B4 O8 122.8(5) . . ?
O7 B4 C48 118.8(5) . . ?
O8 B4 C48 118.3(5) . . ?
O1 B1 O2 117.5(5) . . ?
O1 B1 C21 123.1(5) . . ?
O2 B1 C21 119.4(5) . . ?
C63A O16 C60 108.3(8) . . ?
C60 O16 C63B 107.4(9) . . ?
O16 C60 C61 106.6(6) . . ?
O16 C60 H60A 110.4 . . ?
C61 C60 H60A 110.4 . . ?
O16 C60 H60B 110.4 . . ?
C61 C60 H60B 110.4 . . ?
H60A C60 H60B 108.6 . . ?
C60 C61 C62A 101.7(9) . . ?
C60 C61 C62B 105.7(8) . . ?
C60 C61 H61A 111.4 . . ?
C62A C61 H61A 111.4 . . ?
C62B C61 H61A 84.4 . . ?
C60 C61 H61B 111.4 . . ?
C62A C61 H61B 111.4 . . ?
C62B C61 H61B 131.1 . . ?
H61A C61 H61B 109.3 . . ?
C63A C62A C61 101.1(13) . . ?
C63A C62A H62A 111.6 . . ?
C61 C62A H62A 111.6 . . ?
C63A C62A H62B 111.6 . . ?
C61 C62A H62B 111.6 . . ?
H62A C62A H62B 109.4 . . ?
O16 C63A C62A 100.0(12) . . ?
O16 C63A H63A 111.8 . . ?
C62A C63A H63A 111.8 . . ?
O16 C63A H63B 111.8 . . ?
C62A C63A H63B 111.8 . . ?
H63A C63A H63B 109.5 . . ?
C63B C62B C61 95.5(13) . . ?
C63B C62B H62C 112.6 . . ?
C61 C62B H62C 112.6 . . ?
C63B C62B H62D 112.6 . . ?
C61 C62B H62D 112.6 . . ?
H62C C62B H62D 110.1 . . ?
O16 C63B C62B 109.0(13) . . ?
O16 C63B H63C 109.9 . . ?
C62B C63B H63C 109.9 . . ?
O16 C63B H63D 109.9 . . ?
C62B C63B H63D 109.9 . . ?
H63C C63B H63D 108.3 . . ?
C67 O17 C64 106.1(5) . . ?
O17 C67 C66 105.4(5) . . ?
O17 C67 H67A 110.7 . . ?
C66 C67 H67A 110.7 . . ?
O17 C67 H67B 110.7 . . ?
C66 C67 H67B 110.7 . . ?
H67A C67 H67B 108.8 . . ?
C67 C66 C65 103.7(6) . . ?
C67 C66 H66A 111.0 . . ?
C65 C66 H66A 111.0 . . ?
C67 C66 H66B 111.0 . . ?
C65 C66 H66B 111.0 . . ?
H66A C66 H66B 109.0 . . ?
O17 C64 C65 105.7(5) . . ?
O17 C64 H64A 110.6 . . ?
C65 C64 H64A 110.6 . . ?
O17 C64 H64B 110.6 . . ?
C65 C64 H64B 110.6 . . ?
H64A C64 H64B 108.7 . . ?
C64 C65 C66 104.0(5) . . ?
C64 C65 H65A 111.0 . . ?
C66 C65 H65A 111.0 . . ?
C64 C65 H65B 111.0 . . ?
C66 C65 H65B 111.0 . . ?
H65A C65 H65B 109.0 . . ?

loop_
_geom_bond_atom_site_label_1
_geom_bond_atom_site_label_2
_geom_bond_distance
_geom_bond_site_symmetry_2
_geom_bond_publ_flag
Ta1 O1 1.977(4) . ?
Ta1 O8 1.981(4) . ?
Ta1 O3 1.982(3) . ?
Ta1 O10 2.084(4) . ?
Ta1 O9 2.140(4) . ?
Ta1 C4 2.463(6) . ?
Ta1 C3 2.471(6) . ?
Ta1 C2 2.482(5) . ?
Ta1 C1 2.515(6) . ?
Ta1 C5 2.516(6) . ?
Ta2 O5 1.960(4) . ?
Ta2 O4 1.978(4) . ?
Ta2 O7 1.988(4) . ?
Ta2 O9 2.097(4) . ?
Ta2 O10 2.124(4) . ?
Ta2 C12 2.449(6) . ?
Ta2 C11 2.471(6) . ?
Ta2 C13 2.491(6) . ?
Ta2 C15 2.494(6) . ?
Ta2 C14 2.505(5) . ?
O3 B2 1.374(7) . ?
O4 B2 1.365(7) . ?
O7 B4 1.361(7) . ?
O8 B4 1.366(8) . ?
O5 B3 1.363(7) . ?
O6 B3 1.383(8) . ?
O6 H6F 0.8200 . ?
O1 B1 1.362(7) . ?
O2 B1 1.387(7) . ?
O2 H2F 0.8200 . ?
C33 C32 1.392(8) . ?
C33 C34 1.394(8) . ?
C33 C37 1.499(7) . ?
C39 C44 1.404(8) . ?
C39 C40 1.413(8) . ?
C39 B3 1.591(8) . ?
C40 C41 1.397(8) . ?
C40 C45 1.509(8) . ?
C45 H45A 0.9600 . ?
C45 H45B 0.9600 . ?
C45 H45C 0.9600 . ?
C42 C43 1.375(8) . ?
C42 C41 1.386(8) . ?
C42 C46 1.505(8) . ?
C41 H41 0.9300 . ?
C46 H46A 0.9600 . ?
C46 H46B 0.9600 . ?
C46 H46C 0.9600 . ?
C43 C44 1.392(8) . ?
C43 H43 0.9300 . ?
C47 C44 1.516(8) . ?
C47 H47A 0.9600 . ?
C47 H47B 0.9600 . ?
C47 H47C 0.9600 . ?
C21 C22 1.402(8) . ?
C21 C26 1.404(8) . ?
C21 B1 1.580(8) . ?
C22 C23 1.390(8) . ?
C22 C27 1.511(8) . ?
C23 C24 1.390(8) . ?
C23 H23 0.9300 . ?
C24 C25 1.385(8) . ?
C24 C28 1.503(8) . ?
C25 C26 1.389(8) . ?
C25 H25 0.9300 . ?
C26 C29 1.499(8) . ?
C29 H29A 0.9600 . ?
C29 H29B 0.9600 . ?
C29 H29C 0.9600 . ?
C28 H28A 0.9600 . ?
C28 H28B 0.9600 . ?
C28 H28C 0.9600 . ?
C27 H27A 0.9600 . ?
C27 H27B 0.9600 . ?
C27 H27C 0.9600 . ?
C48 C53 1.403(8) . ?
C48 C49 1.410(8) . ?
C48 B4 1.602(8) . ?
C53 C52 1.382(8) . ?
C53 C56 1.512(8) . ?
C52 C51 1.389(8) . ?
C52 H52 0.9300 . ?
C50 C51 1.382(8) . ?
C50 C49 1.385(8) . ?
C50 H50 0.9300 . ?
C51 C55 1.511(7) . ?
C49 C54 1.505(8) . ?
C54 H54A 0.9600 . ?
C54 H54B 0.9600 . ?
C54 H54C 0.9600 . ?
C56 H56A 0.9600 . ?
C56 H56B 0.9600 . ?
C56 H56C 0.9600 . ?
C55 H55A 0.9600 . ?
C55 H55B 0.9600 . ?
C55 H55C 0.9600 . ?
C30 C35 1.405(8) . ?
C30 C31 1.408(8) . ?
C30 B2 1.593(8) . ?
C35 C34 1.392(8) . ?
C35 C38 1.503(8) . ?
C34 H34 0.9300 . ?
C32 C31 1.392(8) . ?
C32 H32 0.9300 . ?
C31 C36 1.511(8) . ?
C36 H36A 0.9600 . ?
C36 H36B 0.9600 . ?
C36 H36C 0.9600 . ?
C38 H38A 0.9600 . ?
C38 H38B 0.9600 . ?
C38 H38C 0.9600 . ?
C37 H37A 0.9600 . ?
C37 H37B 0.9600 . ?
C37 H37C 0.9600 . ?
C7 C2 1.499(8) . ?
C7 H7A 0.9600 . ?
C7 H7B 0.9600 . ?
C7 H7C 0.9600 . ?
C8 C3 1.493(8) . ?
C8 H8A 0.9600 . ?
C8 H8B 0.9600 . ?
C8 H8C 0.9600 . ?
C9 C4 1.511(8) . ?
C9 H9A 0.9600 . ?
C9 H9B 0.9600 . ?
C9 H9C 0.9600 . ?
C10 C5 1.482(8) . ?
C10 H10A 0.9600 . ?
C10 H10B 0.9600 . ?
C10 H10C 0.9600 . ?
C6 C1 1.490(9) . ?
C6 H6A 0.9600 . ?
C6 H6B 0.9600 . ?
C6 H6C 0.9600 . ?
C1 C5 1.401(9) . ?
C1 C2 1.429(8) . ?
C2 C3 1.410(8) . ?
C3 C4 1.425(8) . ?
C4 C5 1.405(8) . ?
C17 C12 1.512(8) . ?
C17 H17A 0.9600 . ?
C17 H17B 0.9600 . ?
C17 H17C 0.9600 . ?
C18 C13 1.497(8) . ?
C18 H18A 0.9600 . ?
C18 H18B 0.9600 . ?
C18 H18C 0.9600 . ?
C19 C14 1.502(8) . ?
C19 H19A 0.9600 . ?
C19 H19B 0.9600 . ?
C19 H19C 0.9600 . ?
C20 C15 1.492(8) . ?
C20 H20A 0.9600 . ?
C20 H20B 0.9600 . ?
C20 H20C 0.9600 . ?
C16 C11 1.505(8) . ?
C16 H16A 0.9600 . ?
C16 H16B 0.9600 . ?
C16 H16C 0.9600 . ?
C11 C12 1.415(8) . ?
C11 C15 1.423(8) . ?
C12 C13 1.427(8) . ?
C13 C14 1.389(8) . ?
C14 C15 1.420(8) . ?
O16 C63A 1.409(12) . ?
O16 C60 1.429(8) . ?
O16 C63B 1.459(14) . ?
C60 C61 1.515(9) . ?
C60 H60A 0.9700 . ?
C60 H60B 0.9700 . ?
C61 C62A 1.56(2) . ?
C61 C62B 1.59(2) . ?
C61 H61A 0.9700 . ?
C61 H61B 0.9700 . ?
C62A C63A 1.526(16) . ?
C62A H62A 0.9700 . ?
C62A H62B 0.9700 . ?
C63A H63A 0.9700 . ?
C63A H63B 0.9700 . ?
C62B C63B 1.521(16) . ?
C62B H62C 0.9700 . ?
C62B H62D 0.9700 . ?
C63B H63C 0.9700 . ?
C63B H63D 0.9700 . ?
O17 C67 1.419(7) . ?
O17 C64 1.427(7) . ?
C67 C66 1.518(9) . ?
C67 H67A 0.9700 . ?
C67 H67B 0.9700 . ?
C66 C65 1.539(9) . ?
C66 H66A 0.9700 . ?
C66 H66B 0.9700 . ?
C64 C65 1.535(9) . ?
C64 H64A 0.9700 . ?
C64 H64B 0.9700 . ?
C65 H65A 0.9700 . ?
C65 H65B 0.9700 . ?

loop_
_geom_torsion_atom_site_label_1
_geom_torsion_atom_site_label_2
_geom_torsion_atom_site_label_3
_geom_torsion_atom_site_label_4
_geom_torsion
_geom_torsion_site_symmetry_1
_geom_torsion_site_symmetry_2
_geom_torsion_site_symmetry_3
_geom_torsion_site_symmetry_4
_geom_torsion_publ_flag
O1 Ta1 O3 B2 125.8(5) . . . . ?
O8 Ta1 O3 B2 14.8(7) . . . . ?
O10 Ta1 O3 B2 -30.3(5) . . . . ?
O9 Ta1 O3 B2 45.7(5) . . . . ?
C4 Ta1 O3 B2 -108.1(5) . . . . ?
C3 Ta1 O3 B2 -104.4(5) . . . . ?
C2 Ta1 O3 B2 -141.7(5) . . . . ?
C1 Ta1 O3 B2 -159.9(5) . . . . ?
C5 Ta1 O3 B2 -140.1(5) . . . . ?
O5 Ta2 O4 B2 119.9(5) . . . . ?
O7 Ta2 O4 B2 12.4(7) . . . . ?
O9 Ta2 O4 B2 -35.2(5) . . . . ?
O10 Ta2 O4 B2 40.5(5) . . . . ?
C12 Ta2 O4 B2 -153.4(5) . . . . ?
C11 Ta2 O4 B2 -119.4(5) . . . . ?
C13 Ta2 O4 B2 -164.5(5) . . . . ?
C15 Ta2 O4 B2 -105.8(5) . . . . ?
C14 Ta2 O4 B2 -134.3(5) . . . . ?
O5 Ta2 O7 B4 -125.5(5) . . . . ?
O4 Ta2 O7 B4 -17.2(7) . . . . ?
O9 Ta2 O7 B4 31.1(5) . . . . ?
O10 Ta2 O7 B4 -45.2(5) . . . . ?
C12 Ta2 O7 B4 144.9(5) . . . . ?
C11 Ta2 O7 B4 105.5(5) . . . . ?
C13 Ta2 O7 B4 159.8(5) . . . . ?
C15 Ta2 O7 B4 105.9(5) . . . . ?
C14 Ta2 O7 B4 137.1(5) . . . . ?
O1 Ta1 O8 B4 -119.1(5) . . . . ?
O3 Ta1 O8 B4 -9.2(7) . . . . ?
O10 Ta1 O8 B4 35.4(5) . . . . ?
O9 Ta1 O8 B4 -40.4(5) . . . . ?
C4 Ta1 O8 B4 107.7(5) . . . . ?
C3 Ta1 O8 B4 118.6(5) . . . . ?
C2 Ta1 O8 B4 152.4(5) . . . . ?
C1 Ta1 O8 B4 165.3(5) . . . . ?
C5 Ta1 O8 B4 138.1(5) . . . . ?
O1 Ta1 O10 Ta2 9.5(4) . . . . ?
O8 Ta1 O10 Ta2 -78.83(16) . . . . ?
O3 Ta1 O10 Ta2 81.01(16) . . . . ?
O9 Ta1 O10 Ta2 -0.58(13) . . . . ?
C4 Ta1 O10 Ta2 167.46(19) . . . . ?
C3 Ta1 O10 Ta2 -158.69(19) . . . . ?
C2 Ta1 O10 Ta2 -151.04(17) . . . . ?
C1 Ta1 O10 Ta2 174.65(19) . . . . ?
C5 Ta1 O10 Ta2 151.23(18) . . . . ?
O5 Ta2 O10 Ta1 176.55(17) . . . . ?
O4 Ta2 O10 Ta1 -85.00(16) . . . . ?
O7 Ta2 O10 Ta1 81.57(16) . . . . ?
O9 Ta2 O10 Ta1 0.59(14) . . . . ?
C12 Ta2 O10 Ta1 -115.4(4) . . . . ?
C11 Ta2 O10 Ta1 -46.3(4) . . . . ?
C13 Ta2 O10 Ta1 164.0(4) . . . . ?
C15 Ta2 O10 Ta1 18.0(3) . . . . ?
C14 Ta2 O10 Ta1 86.4(4) . . . . ?
O5 Ta2 O9 Ta1 -10.1(4) . . . . ?
O4 Ta2 O9 Ta1 77.44(16) . . . . ?
O7 Ta2 O9 Ta1 -81.28(16) . . . . ?
O10 Ta2 O9 Ta1 -0.57(13) . . . . ?
C12 Ta2 O9 Ta1 151.54(18) . . . . ?
C11 Ta2 O9 Ta1 156.09(19) . . . . ?
C13 Ta2 O9 Ta1 -171.60(19) . . . . ?
C15 Ta2 O9 Ta1 -170.9(2) . . . . ?
C14 Ta2 O9 Ta1 -152.50(17) . . . . ?
O1 Ta1 O9 Ta2 -175.05(17) . . . . ?
O8 Ta1 O9 Ta2 84.98(16) . . . . ?
O3 Ta1 O9 Ta2 -80.32(16) . . . . ?
O10 Ta1 O9 Ta2 0.59(14) . . . . ?
C4 Ta1 O9 Ta2 -22.3(4) . . . . ?
C3 Ta1 O9 Ta2 44.0(4) . . . . ?
C2 Ta1 O9 Ta2 111.6(3) . . . . ?
C1 Ta1 O9 Ta2 -170.9(3) . . . . ?
C5 Ta1 O9 Ta2 -92.6(4) . . . . ?
O4 Ta2 O5 B3 -109.1(6) . . . . ?
O7 Ta2 O5 B3 43.5(6) . . . . ?
O9 Ta2 O5 B3 -24.6(8) . . . . ?
O10 Ta2 O5 B3 -33.9(6) . . . . ?
C12 Ta2 O5 B3 171.8(6) . . . . ?
C11 Ta2 O5 B3 171.4(6) . . . . ?
C13 Ta2 O5 B3 140.6(7) . . . . ?
C15 Ta2 O5 B3 131.4(6) . . . . ?
C14 Ta2 O5 B3 118.3(6) . . . . ?
O8 Ta1 O1 B1 105.7(6) . . . . ?
O3 Ta1 O1 B1 -47.3(6) . . . . ?
O10 Ta1 O1 B1 21.1(8) . . . . ?
O9 Ta1 O1 B1 30.9(6) . . . . ?
C4 Ta1 O1 B1 -132.0(6) . . . . ?
C3 Ta1 O1 B1 -172.9(6) . . . . ?
C2 Ta1 O1 B1 -176.7(6) . . . . ?
C1 Ta1 O1 B1 -147.2(6) . . . . ?
C5 Ta1 O1 B1 -122.1(6) . . . . ?
C44 C39 C40 C41 2.7(8) . . . . ?
B3 C39 C40 C41 -176.2(5) . . . . ?
C44 C39 C40 C45 -177.8(6) . . . . ?
B3 C39 C40 C45 3.4(8) . . . . ?
C43 C42 C41 C40 -1.9(9) . . . . ?
C46 C42 C41 C40 178.1(6) . . . . ?
C39 C40 C41 C42 -0.5(9) . . . . ?
C45 C40 C41 C42 179.9(6) . . . . ?
C41 C42 C43 C44 2.2(9) . . . . ?
C46 C42 C43 C44 -177.8(6) . . . . ?
C26 C21 C22 C23 -0.2(9) . . . . ?
B1 C21 C22 C23 177.0(5) . . . . ?
C26 C21 C22 C27 -178.4(6) . . . . ?
B1 C21 C22 C27 -1.2(9) . . . . ?
C21 C22 C23 C24 0.6(9) . . . . ?
C27 C22 C23 C24 178.8(6) . . . . ?
C22 C23 C24 C25 -1.0(9) . . . . ?
C22 C23 C24 C28 179.3(6) . . . . ?
C23 C24 C25 C26 1.0(9) . . . . ?
C28 C24 C25 C26 -179.2(6) . . . . ?
C24 C25 C26 C21 -0.7(9) . . . . ?
C24 C25 C26 C29 179.5(6) . . . . ?
C22 C21 C26 C25 0.3(9) . . . . ?
B1 C21 C26 C25 -176.9(5) . . . . ?
C22 C21 C26 C29 -180.0(5) . . . . ?
B1 C21 C26 C29 2.8(9) . . . . ?
C49 C48 C53 C52 -0.1(8) . . . . ?
B4 C48 C53 C52 178.1(5) . . . . ?
C49 C48 C53 C56 179.1(5) . . . . ?
B4 C48 C53 C56 -2.7(8) . . . . ?
C48 C53 C52 C51 -0.9(9) . . . . ?
C56 C53 C52 C51 179.9(5) . . . . ?
C49 C50 C51 C52 -0.9(9) . . . . ?
C49 C50 C51 C55 -178.9(6) . . . . ?
C53 C52 C51 C50 1.4(9) . . . . ?
C53 C52 C51 C55 179.4(6) . . . . ?
C51 C50 C49 C48 0.0(9) . . . . ?
C51 C50 C49 C54 -179.2(6) . . . . ?
C53 C48 C49 C50 0.6(9) . . . . ?
B4 C48 C49 C50 -177.6(5) . . . . ?
C53 C48 C49 C54 179.7(5) . . . . ?
B4 C48 C49 C54 1.5(9) . . . . ?
C31 C30 C35 C34 -0.4(8) . . . . ?
B2 C30 C35 C34 179.6(5) . . . . ?
C31 C30 C35 C38 179.7(5) . . . . ?
B2 C30 C35 C38 -0.3(8) . . . . ?
C30 C35 C34 C33 2.4(9) . . . . ?
C38 C35 C34 C33 -177.7(5) . . . . ?
C32 C33 C34 C35 -1.7(9) . . . . ?
C37 C33 C34 C35 179.5(5) . . . . ?
C34 C33 C32 C31 -1.0(9) . . . . ?
C37 C33 C32 C31 177.8(6) . . . . ?
C33 C32 C31 C30 3.0(9) . . . . ?
C33 C32 C31 C36 -176.7(5) . . . . ?
C35 C30 C31 C32 -2.2(8) . . . . ?
B2 C30 C31 C32 177.8(5) . . . . ?
C35 C30 C31 C36 177.5(5) . . . . ?
B2 C30 C31 C36 -2.5(8) . . . . ?
O1 Ta1 C1 C5 127.7(4) . . . . ?
O8 Ta1 C1 C5 -139.7(4) . . . . ?
O3 Ta1 C1 C5 37.7(4) . . . . ?
O10 Ta1 C1 C5 -45.7(4) . . . . ?
O9 Ta1 C1 C5 123.4(4) . . . . ?
C4 Ta1 C1 C5 -37.1(3) . . . . ?
C3 Ta1 C1 C5 -78.7(4) . . . . ?
C2 Ta1 C1 C5 -116.0(5) . . . . ?
O1 Ta1 C1 C2 -116.3(4) . . . . ?
O8 Ta1 C1 C2 -23.6(4) . . . . ?
O3 Ta1 C1 C2 153.7(3) . . . . ?
O10 Ta1 C1 C2 70.3(4) . . . . ?
O9 Ta1 C1 C2 -120.5(4) . . . . ?
C4 Ta1 C1 C2 78.9(4) . . . . ?
C3 Ta1 C1 C2 37.4(3) . . . . ?
C5 Ta1 C1 C2 116.0(5) . . . . ?
O1 Ta1 C1 C6 5.2(5) . . . . ?
O8 Ta1 C1 C6 97.8(6) . . . . ?
O3 Ta1 C1 C6 -84.9(6) . . . . ?
O10 Ta1 C1 C6 -168.3(5) . . . . ?
O9 Ta1 C1 C6 0.9(8) . . . . ?
C4 Ta1 C1 C6 -159.6(6) . . . . ?
C3 Ta1 C1 C6 158.8(6) . . . . ?
C2 Ta1 C1 C6 121.4(7) . . . . ?
C5 Ta1 C1 C6 -122.5(7) . . . . ?
C5 C1 C2 C3 -0.5(7) . . . . ?
C6 C1 C2 C3 175.1(5) . . . . ?
Ta1 C1 C2 C3 -66.0(4) . . . . ?
C5 C1 C2 C7 -178.1(6) . . . . ?
C6 C1 C2 C7 -2.4(10) . . . . ?
Ta1 C1 C2 C7 116.4(6) . . . . ?
C5 C1 C2 Ta1 65.5(4) . . . . ?
C6 C1 C2 Ta1 -118.9(6) . . . . ?
O1 Ta1 C2 C3 174.2(3) . . . . ?
O8 Ta1 C2 C3 -88.3(3) . . . . ?
O3 Ta1 C2 C3 80.4(4) . . . . ?
O10 Ta1 C2 C3 -14.0(4) . . . . ?
O9 Ta1 C2 C3 -114.7(4) . . . . ?
C4 Ta1 C2 C3 38.1(3) . . . . ?
C1 Ta1 C2 C3 114.6(5) . . . . ?
C5 Ta1 C2 C3 78.5(4) . . . . ?
O1 Ta1 C2 C1 59.6(4) . . . . ?
O8 Ta1 C2 C1 157.1(4) . . . . ?
O3 Ta1 C2 C1 -34.2(4) . . . . ?
O10 Ta1 C2 C1 -128.6(3) . . . . ?
O9 Ta1 C2 C1 130.7(4) . . . . ?
C4 Ta1 C2 C1 -76.5(4) . . . . ?
C3 Ta1 C2 C1 -114.6(5) . . . . ?
C5 Ta1 C2 C1 -36.1(4) . . . . ?
O1 Ta1 C2 C7 -65.0(5) . . . . ?
O8 Ta1 C2 C7 32.6(5) . . . . ?
O3 Ta1 C2 C7 -158.7(4) . . . . ?
O10 Ta1 C2 C7 106.9(5) . . . . ?
O9 Ta1 C2 C7 6.1(7) . . . . ?
C4 Ta1 C2 C7 159.0(6) . . . . ?
C3 Ta1 C2 C7 120.9(6) . . . . ?
C1 Ta1 C2 C7 -124.5(7) . . . . ?
C5 Ta1 C2 C7 -160.6(6) . . . . ?
C1 C2 C3 C4 1.2(6) . . . . ?
C7 C2 C3 C4 178.8(5) . . . . ?
Ta1 C2 C3 C4 -65.9(4) . . . . ?
C1 C2 C3 C8 -175.5(6) . . . . ?
C7 C2 C3 C8 2.1(9) . . . . ?
Ta1 C2 C3 C8 117.4(6) . . . . ?
C1 C2 C3 Ta1 67.1(4) . . . . ?
C7 C2 C3 Ta1 -115.2(6) . . . . ?
O1 Ta1 C3 C2 -6.9(4) . . . . ?
O8 Ta1 C3 C2 84.6(3) . . . . ?
O3 Ta1 C3 C2 -120.7(3) . . . . ?
O10 Ta1 C3 C2 167.1(3) . . . . ?
O9 Ta1 C3 C2 125.1(4) . . . . ?
C4 Ta1 C3 C2 -114.1(5) . . . . ?
C1 Ta1 C3 C2 -37.6(3) . . . . ?
C5 Ta1 C3 C2 -77.4(4) . . . . ?
O1 Ta1 C3 C4 107.1(3) . . . . ?
O8 Ta1 C3 C4 -161.3(4) . . . . ?
O3 Ta1 C3 C4 -6.6(4) . . . . ?
O10 Ta1 C3 C4 -78.8(3) . . . . ?
O9 Ta1 C3 C4 -120.8(4) . . . . ?
C2 Ta1 C3 C4 114.1(5) . . . . ?
C1 Ta1 C3 C4 76.5(4) . . . . ?
C5 Ta1 C3 C4 36.7(3) . . . . ?
O1 Ta1 C3 C8 -128.2(5) . . . . ?
O8 Ta1 C3 C8 -36.7(5) . . . . ?
O3 Ta1 C3 C8 118.0(5) . . . . ?
O10 Ta1 C3 C8 45.8(5) . . . . ?
O9 Ta1 C3 C8 3.8(7) . . . . ?
C4 Ta1 C3 C8 124.7(6) . . . . ?
C2 Ta1 C3 C8 -121.3(6) . . . . ?
C1 Ta1 C3 C8 -158.8(6) . . . . ?
C5 Ta1 C3 C8 161.4(6) . . . . ?
C2 C3 C4 C5 -1.4(7) . . . . ?
C8 C3 C4 C5 175.2(6) . . . . ?
Ta1 C3 C4 C5 -68.0(4) . . . . ?
C2 C3 C4 C9 -178.3(5) . . . . ?
C8 C3 C4 C9 -1.7(10) . . . . ?
Ta1 C3 C4 C9 115.1(6) . . . . ?
C2 C3 C4 Ta1 66.6(4) . . . . ?
C8 C3 C4 Ta1 -116.9(6) . . . . ?
O1 Ta1 C4 C5 18.4(4) . . . . ?
O8 Ta1 C4 C5 134.8(3) . . . . ?
O3 Ta1 C4 C5 -70.7(4) . . . . ?
O10 Ta1 C4 C5 -150.1(4) . . . . ?
O9 Ta1 C4 C5 -127.5(4) . . . . ?
C3 Ta1 C4 C5 115.2(5) . . . . ?
C2 Ta1 C4 C5 77.7(4) . . . . ?
C1 Ta1 C4 C5 36.6(3) . . . . ?
O1 Ta1 C4 C3 -96.8(4) . . . . ?
O8 Ta1 C4 C3 19.6(4) . . . . ?
O3 Ta1 C4 C3 174.1(4) . . . . ?
O10 Ta1 C4 C3 94.7(3) . . . . ?
O9 Ta1 C4 C3 117.3(4) . . . . ?
C2 Ta1 C4 C3 -37.5(3) . . . . ?
C1 Ta1 C4 C3 -78.6(4) . . . . ?
C5 Ta1 C4 C3 -115.2(5) . . . . ?
O1 Ta1 C4 C9 139.7(4) . . . . ?
O8 Ta1 C4 C9 -103.9(5) . . . . ?
O3 Ta1 C4 C9 50.6(5) . . . . ?
O10 Ta1 C4 C9 -28.8(4) . . . . ?
O9 Ta1 C4 C9 -6.2(6) . . . . ?
C3 Ta1 C4 C9 -123.4(6) . . . . ?
C2 Ta1 C4 C9 -161.0(5) . . . . ?
C1 Ta1 C4 C9 157.9(5) . . . . ?
C5 Ta1 C4 C9 121.3(6) . . . . ?
C2 C1 C5 C4 -0.3(7) . . . . ?
C6 C1 C5 C4 -176.0(5) . . . . ?
Ta1 C1 C5 C4 64.0(4) . . . . ?
C2 C1 C5 C10 177.5(6) . . . . ?
C6 C1 C5 C10 1.8(10) . . . . ?
Ta1 C1 C5 C10 -118.2(6) . . . . ?
C2 C1 C5 Ta1 -64.4(4) . . . . ?
C6 C1 C5 Ta1 120.0(6) . . . . ?
C3 C4 C5 C1 1.1(7) . . . . ?
C9 C4 C5 C1 178.1(5) . . . . ?
Ta1 C4 C5 C1 -65.5(4) . . . . ?
C3 C4 C5 C10 -176.8(6) . . . . ?
C9 C4 C5 C10 0.2(9) . . . . ?
Ta1 C4 C5 C10 116.6(6) . . . . ?
C3 C4 C5 Ta1 66.6(4) . . . . ?
C9 C4 C5 Ta1 -116.4(5) . . . . ?
O1 Ta1 C5 C1 -49.8(4) . . . . ?
O8 Ta1 C5 C1 54.2(4) . . . . ?
O3 Ta1 C5 C1 -141.4(4) . . . . ?
O10 Ta1 C5 C1 145.7(4) . . . . ?
O9 Ta1 C5 C1 -128.9(4) . . . . ?
C4 Ta1 C5 C1 115.4(5) . . . . ?
C3 Ta1 C5 C1 77.8(4) . . . . ?
C2 Ta1 C5 C1 37.1(3) . . . . ?
O1 Ta1 C5 C4 -165.2(3) . . . . ?
O8 Ta1 C5 C4 -61.2(4) . . . . ?
O3 Ta1 C5 C4 103.2(4) . . . . ?
O10 Ta1 C5 C4 30.2(4) . . . . ?
O9 Ta1 C5 C4 115.7(4) . . . . ?
C3 Ta1 C5 C4 -37.6(3) . . . . ?
C2 Ta1 C5 C4 -78.3(4) . . . . ?
C1 Ta1 C5 C4 -115.4(5) . . . . ?
O1 Ta1 C5 C10 74.6(6) . . . . ?
O8 Ta1 C5 C10 178.6(5) . . . . ?
O3 Ta1 C5 C10 -17.0(5) . . . . ?
O10 Ta1 C5 C10 -90.0(6) . . . . ?
O9 Ta1 C5 C10 -4.5(8) . . . . ?
C4 Ta1 C5 C10 -120.2(7) . . . . ?
C3 Ta1 C5 C10 -157.8(6) . . . . ?
C2 Ta1 C5 C10 161.4(6) . . . . ?
C1 Ta1 C5 C10 124.3(7) . . . . ?
O5 Ta2 C11 C12 0.7(4) . . . . ?
O4 Ta2 C11 C12 -89.0(3) . . . . ?
O7 Ta2 C11 C12 115.5(3) . . . . ?
O9 Ta2 C11 C12 -172.6(3) . . . . ?
O10 Ta2 C11 C12 -127.4(4) . . . . ?
C13 Ta2 C11 C12 37.5(3) . . . . ?
C15 Ta2 C11 C12 114.8(5) . . . . ?
C14 Ta2 C11 C12 77.2(4) . . . . ?
O5 Ta2 C11 C15 -114.1(3) . . . . ?
O4 Ta2 C11 C15 156.2(4) . . . . ?
O7 Ta2 C11 C15 0.7(4) . . . . ?
O9 Ta2 C11 C15 72.6(3) . . . . ?
O10 Ta2 C11 C15 117.7(4) . . . . ?
C12 Ta2 C11 C15 -114.8(5) . . . . ?
C13 Ta2 C11 C15 -77.3(4) . . . . ?
C14 Ta2 C11 C15 -37.7(3) . . . . ?
O5 Ta2 C11 C16 121.5(5) . . . . ?
O4 Ta2 C11 C16 31.7(5) . . . . ?
O7 Ta2 C11 C16 -123.8(5) . . . . ?
O9 Ta2 C11 C16 -51.8(5) . . . . ?
O10 Ta2 C11 C16 -6.7(7) . . . . ?
C12 Ta2 C11 C16 120.7(6) . . . . ?
C13 Ta2 C11 C16 158.3(6) . . . . ?
C15 Ta2 C11 C16 -124.4(6) . . . . ?
C14 Ta2 C11 C16 -162.1(6) . . . . ?
C15 C11 C12 C13 -1.1(6) . . . . ?
C16 C11 C12 C13 176.9(6) . . . . ?
Ta2 C11 C12 C13 -67.5(4) . . . . ?
C15 C11 C12 C17 -179.3(6) . . . . ?
C16 C11 C12 C17 -1.4(9) . . . . ?
Ta2 C11 C12 C17 114.2(6) . . . . ?
C15 C11 C12 Ta2 66.4(4) . . . . ?
C16 C11 C12 Ta2 -115.6(6) . . . . ?
O5 Ta2 C12 C11 -179.4(3) . . . . ?
O4 Ta2 C12 C11 84.1(3) . . . . ?
O7 Ta2 C12 C11 -87.3(4) . . . . ?
O9 Ta2 C12 C11 8.2(4) . . . . ?
O10 Ta2 C12 C11 114.1(4) . . . . ?
C13 Ta2 C12 C11 -114.9(5) . . . . ?
C15 Ta2 C12 C11 -37.4(3) . . . . ?
C14 Ta2 C12 C11 -78.1(4) . . . . ?
O5 Ta2 C12 C13 -64.5(4) . . . . ?
O4 Ta2 C12 C13 -161.1(4) . . . . ?
O7 Ta2 C12 C13 27.6(4) . . . . ?
O9 Ta2 C12 C13 123.1(3) . . . . ?
O10 Ta2 C12 C13 -131.0(4) . . . . ?
C11 Ta2 C12 C13 114.9(5) . . . . ?
C15 Ta2 C12 C13 77.5(4) . . . . ?
C14 Ta2 C12 C13 36.8(3) . . . . ?
O5 Ta2 C12 C17 58.0(5) . . . . ?
O4 Ta2 C12 C17 -38.6(5) . . . . ?
O7 Ta2 C12 C17 150.1(4) . . . . ?
O9 Ta2 C12 C17 -114.4(5) . . . . ?
O10 Ta2 C12 C17 -8.5(7) . . . . ?
C11 Ta2 C12 C17 -122.6(6) . . . . ?
C13 Ta2 C12 C17 122.5(7) . . . . ?
C15 Ta2 C12 C17 -160.0(6) . . . . ?
C14 Ta2 C12 C17 159.3(6) . . . . ?
C11 C12 C13 C14 0.5(7) . . . . ?
C17 C12 C13 C14 178.7(5) . . . . ?
Ta2 C12 C13 C14 -66.6(4) . . . . ?
C11 C12 C13 C18 -173.4(6) . . . . ?
C17 C12 C13 C18 4.9(10) . . . . ?
Ta2 C12 C13 C18 119.6(6) . . . . ?
C11 C12 C13 Ta2 67.1(4) . . . . ?
C17 C12 C13 Ta2 -114.7(6) . . . . ?
O5 Ta2 C13 C14 -135.2(4) . . . . ?
O4 Ta2 C13 C14 134.3(3) . . . . ?
O7 Ta2 C13 C14 -44.2(4) . . . . ?
O9 Ta2 C13 C14 36.8(4) . . . . ?
O10 Ta2 C13 C14 -122.4(4) . . . . ?
C12 Ta2 C13 C14 114.3(5) . . . . ?
C11 Ta2 C13 C14 76.9(4) . . . . ?
C15 Ta2 C13 C14 36.1(3) . . . . ?
O5 Ta2 C13 C12 110.5(4) . . . . ?
O4 Ta2 C13 C12 20.0(4) . . . . ?
O7 Ta2 C13 C12 -158.5(3) . . . . ?
O9 Ta2 C13 C12 -77.4(4) . . . . ?
O10 Ta2 C13 C12 123.4(4) . . . . ?
C11 Ta2 C13 C12 -37.4(3) . . . . ?
C15 Ta2 C13 C12 -78.2(4) . . . . ?
C14 Ta2 C13 C12 -114.3(5) . . . . ?
O5 Ta2 C13 C18 -10.8(5) . . . . ?
O4 Ta2 C13 C18 -101.4(5) . . . . ?
O7 Ta2 C13 C18 80.1(6) . . . . ?
O9 Ta2 C13 C18 161.2(5) . . . . ?
O10 Ta2 C13 C18 2.0(8) . . . . ?
C12 Ta2 C13 C18 -121.4(7) . . . . ?
C11 Ta2 C13 C18 -158.7(6) . . . . ?
C15 Ta2 C13 C18 160.4(6) . . . . ?
C14 Ta2 C13 C18 124.4(7) . . . . ?
C12 C13 C14 C15 0.4(7) . . . . ?
C18 C13 C14 C15 174.1(6) . . . . ?
Ta2 C13 C14 C15 -64.3(4) . . . . ?
C12 C13 C14 C19 -177.2(6) . . . . ?
C18 C13 C14 C19 -3.5(10) . . . . ?
Ta2 C13 C14 C19 118.1(6) . . . . ?
C12 C13 C14 Ta2 64.7(4) . . . . ?
C18 C13 C14 Ta2 -121.6(6) . . . . ?
O5 Ta2 C14 C13 43.3(4) . . . . ?
O4 Ta2 C14 C13 -61.8(4) . . . . ?
O7 Ta2 C14 C13 134.2(4) . . . . ?
O9 Ta2 C14 C13 -151.7(3) . . . . ?
O10 Ta2 C14 C13 129.3(4) . . . . ?
C12 Ta2 C14 C13 -38.3(3) . . . . ?
C11 Ta2 C14 C13 -79.7(4) . . . . ?
C15 Ta2 C14 C13 -117.7(5) . . . . ?
O5 Ta2 C14 C15 161.0(3) . . . . ?
O4 Ta2 C14 C15 56.0(4) . . . . ?
O7 Ta2 C14 C15 -108.1(3) . . . . ?
O9 Ta2 C14 C15 -34.0(3) . . . . ?
O10 Ta2 C14 C15 -112.9(4) . . . . ?
C12 Ta2 C14 C15 79.4(4) . . . . ?
C11 Ta2 C14 C15 38.0(3) . . . . ?
C13 Ta2 C14 C15 117.7(5) . . . . ?
O5 Ta2 C14 C19 -79.3(5) . . . . ?
O4 Ta2 C14 C19 175.7(4) . . . . ?
O7 Ta2 C14 C19 11.7(5) . . . . ?
O9 Ta2 C14 C19 85.7(5) . . . . ?
O10 Ta2 C14 C19 6.8(7) . . . . ?
C12 Ta2 C14 C19 -160.9(6) . . . . ?
C11 Ta2 C14 C19 157.8(6) . . . . ?
C13 Ta2 C14 C19 -122.5(7) . . . . ?
C15 Ta2 C14 C19 119.7(6) . . . . ?
C13 C14 C15 C11 -1.0(7) . . . . ?
C19 C14 C15 C11 176.6(5) . . . . ?
Ta2 C14 C15 C11 -65.5(4) . . . . ?
C13 C14 C15 C20 -177.2(5) . . . . ?
C19 C14 C15 C20 0.5(9) . . . . ?
Ta2 C14 C15 C20 118.4(6) . . . . ?
C13 C14 C15 Ta2 64.5(4) . . . . ?
C19 C14 C15 Ta2 -117.9(6) . . . . ?
C12 C11 C15 C14 1.3(6) . . . . ?
C16 C11 C15 C14 -176.6(6) . . . . ?
Ta2 C11 C15 C14 66.5(4) . . . . ?
C12 C11 C15 C20 177.3(6) . . . . ?
C16 C11 C15 C20 -0.6(10) . . . . ?
Ta2 C11 C15 C20 -117.5(6) . . . . ?
C12 C11 C15 Ta2 -65.2(4) . . . . ?
C16 C11 C15 Ta2 116.9(6) . . . . ?
O5 Ta2 C15 C14 -24.4(4) . . . . ?
O4 Ta2 C15 C14 -138.5(3) . . . . ?
O7 Ta2 C15 C14 66.6(3) . . . . ?
O9 Ta2 C15 C14 145.4(3) . . . . ?
O10 Ta2 C15 C14 128.0(4) . . . . ?
C12 Ta2 C15 C14 -76.4(4) . . . . ?
C11 Ta2 C15 C14 -113.9(5) . . . . ?
C13 Ta2 C15 C14 -35.2(3) . . . . ?
O5 Ta2 C15 C11 89.5(4) . . . . ?
O4 Ta2 C15 C11 -24.6(4) . . . . ?
O7 Ta2 C15 C11 -179.4(3) . . . . ?
O9 Ta2 C15 C11 -100.7(3) . . . . ?
O10 Ta2 C15 C11 -118.0(4) . . . . ?
C12 Ta2 C15 C11 37.5(3) . . . . ?
C13 Ta2 C15 C11 78.7(4) . . . . ?
C14 Ta2 C15 C11 113.9(5) . . . . ?
O5 Ta2 C15 C20 -146.3(4) . . . . ?
O4 Ta2 C15 C20 99.6(5) . . . . ?
O7 Ta2 C15 C20 -55.2(5) . . . . ?
O9 Ta2 C15 C20 23.5(5) . . . . ?
O10 Ta2 C15 C20 6.2(7) . . . . ?
C12 Ta2 C15 C20 161.7(6) . . . . ?
C11 Ta2 C15 C20 124.2(7) . . . . ?
C13 Ta2 C15 C20 -157.1(6) . . . . ?
C14 Ta2 C15 C20 -121.9(6) . . . . ?
C42 C43 C44 C39 -0.1(9) . . . . ?
C42 C43 C44 C47 -178.8(6) . . . . ?
C40 C39 C44 C43 -2.4(9) . . . . ?
B3 C39 C44 C43 176.4(5) . . . . ?
C40 C39 C44 C47 176.3(5) . . . . ?
B3 C39 C44 C47 -4.9(9) . . . . ?
Ta2 O5 B3 O6 6.6(10) . . . . ?
Ta2 O5 B3 C39 -173.4(4) . . . . ?
C44 C39 B3 O5 118.3(7) . . . . ?
C40 C39 B3 O5 -63.0(8) . . . . ?
C44 C39 B3 O6 -61.7(8) . . . . ?
C40 C39 B3 O6 117.1(6) . . . . ?
Ta2 O4 B2 O3 1.1(9) . . . . ?
Ta2 O4 B2 C30 -179.4(3) . . . . ?
Ta1 O3 B2 O4 -8.9(9) . . . . ?
Ta1 O3 B2 C30 171.5(3) . . . . ?
C35 C30 B2 O4 50.4(8) . . . . ?
C31 C30 B2 O4 -129.6(6) . . . . ?
C35 C30 B2 O3 -130.1(6) . . . . ?
C31 C30 B2 O3 49.9(8) . . . . ?
Ta2 O7 B4 O8 9.1(9) . . . . ?
Ta2 O7 B4 C48 -171.4(4) . . . . ?
Ta1 O8 B4 O7 -1.9(9) . . . . ?
Ta1 O8 B4 C48 178.6(3) . . . . ?
C53 C48 B4 O7 133.7(6) . . . . ?
C49 C48 B4 O7 -48.1(8) . . . . ?
C53 C48 B4 O8 -46.8(8) . . . . ?
C49 C48 B4 O8 131.4(6) . . . . ?
Ta1 O1 B1 O2 -4.6(10) . . . . ?
Ta1 O1 B1 C21 176.0(4) . . . . ?
C22 C21 B1 O1 75.0(8) . . . . ?
C26 C21 B1 O1 -107.8(7) . . . . ?
C22 C21 B1 O2 -104.3(7) . . . . ?
C26 C21 B1 O2 72.8(8) . . . . ?
C63A O16 C60 C61 24.3(10) . . . . ?
C63B O16 C60 C61 -1.6(11) . . . . ?
O16 C60 C61 C62A 6.0(10) . . . . ?
O16 C60 C61 C62B -22.8(10) . . . . ?
C60 C61 C62A C63A -31.0(14) . . . . ?
C62B C61 C62A C63A 70(2) . . . . ?
C60 O16 C63A C62A -44.1(15) . . . . ?
C63B O16 C63A C62A 48(3) . . . . ?
C61 C62A C63A O16 45.6(16) . . . . ?
C60 C61 C62B C63B 35.6(15) . . . . ?
C62A C61 C62B C63B -49.9(18) . . . . ?
C63A O16 C63B C62B -69(3) . . . . ?
C60 O16 C63B C62B 27.1(19) . . . . ?
C61 C62B C63B O16 -37.9(18) . . . . ?
C64 O17 C67 C66 39.9(7) . . . . ?
O17 C67 C66 C65 -27.3(7) . . . . ?
C67 O17 C64 C65 -35.9(7) . . . . ?
O17 C64 C65 C66 17.4(7) . . . . ?
C67 C66 C65 C64 5.8(7) . . . . ?
